data_7034664
loop_
_publ_author_name
'Zhao, De-Chuan'
'Hu, Yang-Yang'
'Ding, Hong'
'Guo, Hai-Yang'
'Cui, Xiao-Bing'
'Zhang, Xiao'
'Huo, Qi-Sheng'
'Xu, Ji-Qing'

_publ_section_title
;
 Polyoxometalate-based organic-inorganic hybrid compounds containing
 transition metal mixed-organic-ligand complexes of N-containing and
 pyridinecarboxylate ligands.
;
_journal_issue 19
_journal_name_full 'Dalton transactions (Cambridge, England : 2003)'
_journal_page_first 8971
_journal_page_last 8983
_journal_paper_doi 10.1039/c5dt00201j
_journal_volume 44
_journal_year 2015
_chemical_formula_sum 'C52 H40 Cl2 Cu4 N10 O46 Si W12'
_chemical_formula_weight 4100.29
_chemical_name_systematic
; 
 ? 
;
_space_group_IT_number 14
_symmetry_cell_setting monoclinic
_symmetry_space_group_name_Hall '-P 2yn'
_symmetry_space_group_name_H-M 'P 1 21/n 1'
_atom_sites_solution_hydrogens geom
_atom_sites_solution_primary direct
_atom_sites_solution_secondary difmap
_audit_creation_method SHELXL-97
_audit_update_record
;
2015-03-09 deposited with the CCDC.
2015-03-30 downloaded from the CCDC.
;
_cell_angle_alpha 90.00
_cell_angle_beta 90.953(4)
_cell_angle_gamma 90.00
_cell_formula_units_Z 2
_cell_length_a 15.070(4)
_cell_length_b 13.496(3)
_cell_length_c 18.814(5)
_cell_measurement_reflns_used 10087
_cell_measurement_temperature 296(2)
_cell_measurement_theta_max 35.28
_cell_measurement_theta_min 2.20
_cell_volume 3826.0(17)
_computing_data_collection 'Bruker XSCANS'
_computing_molecular_graphics 'Bruker SHELXTL'
_computing_publication_material 'Bruker SHELXTL'
_computing_structure_refinement 'SHELXL-97 (Sheldrick, 1997)'
_computing_structure_solution 'SHELXS-97 (Sheldrick, 1990)'
_diffrn_ambient_temperature 296(2)
_diffrn_measured_fraction_theta_full 0.981
_diffrn_measured_fraction_theta_max 0.981
_diffrn_measurement_device_type 'Bruker P4'
_diffrn_radiation_monochromator graphite
_diffrn_radiation_source 'fine-focus sealed tube'
_diffrn_radiation_type MoK\a
_diffrn_radiation_wavelength 0.71073
_diffrn_reflns_av_R_equivalents 0.0379
_diffrn_reflns_av_unetI/netI 0.0408
_diffrn_reflns_limit_h_max 12
_diffrn_reflns_limit_h_min -18
_diffrn_reflns_limit_k_max 13
_diffrn_reflns_limit_k_min -16
_diffrn_reflns_limit_l_max 22
_diffrn_reflns_limit_l_min -21
_diffrn_reflns_number 15229
_diffrn_reflns_theta_full 25.84
_diffrn_reflns_theta_max 25.84
_diffrn_reflns_theta_min 1.86
_exptl_absorpt_coefficient_mu 19.232
_exptl_absorpt_correction_T_max 0.1071
_exptl_absorpt_correction_T_min 0.0687
_exptl_absorpt_correction_type multi-scan
_exptl_crystal_colour blue
_exptl_crystal_density_diffrn 3.559
_exptl_crystal_density_method 'not measured'
_exptl_crystal_description block
_exptl_crystal_F_000 3684
_exptl_crystal_size_max 0.30
_exptl_crystal_size_mid 0.22
_exptl_crystal_size_min 0.21
_refine_diff_density_max 3.604
_refine_diff_density_min -2.689
_refine_diff_density_rms 0.493
_refine_ls_extinction_coef 0.00025(2)
_refine_ls_extinction_expression Fc^*^=kFc[1+0.001xFc^2^\l^3^/sin(2\q)]^-1/4^
_refine_ls_extinction_method SHELXL
_refine_ls_goodness_of_fit_ref 1.054
_refine_ls_hydrogen_treatment constr
_refine_ls_matrix_type full
_refine_ls_number_parameters 593
_refine_ls_number_reflns 7252
_refine_ls_number_restraints 542
_refine_ls_restrained_S_all 1.019
_refine_ls_R_factor_all 0.1086
_refine_ls_R_factor_gt 0.1076
_refine_ls_shift/su_max 0.008
_refine_ls_shift/su_mean 0.001
_refine_ls_structure_factor_coef Fsqd
_refine_ls_weighting_details 'calc w=1/[\s^2^(Fo^2^)+(0.0001P)^2^+1223.2614P] where P=(Fo^2^+2Fc^2^)/3'
_refine_ls_weighting_scheme calc
_refine_ls_wR_factor_gt 0.2300
_refine_ls_wR_factor_ref 0.2304
_reflns_number_gt 7110
_reflns_number_total 7252
_reflns_threshold_expression >2sigma(I)
_cod_data_source_file c5dt00201j2.cif
_cod_data_source_block k3
_cod_depositor_comments 'Adding full bibliography for 7034662--7034666.cif.'
_cod_original_cell_volume 3825.9(16)
_cod_original_sg_symbol_H-M p2(1)/n
_cod_database_code 7034664

loop_
_symmetry_equiv_pos_as_xyz
'x, y, z'
'-x+1/2, y+1/2, -z+1/2'
'-x, -y, -z'
'x-1/2, -y-1/2, z-1/2'

loop_
_atom_site_label
_atom_site_type_symbol
_atom_site_fract_x
_atom_site_fract_y
_atom_site_fract_z
_atom_site_U_iso_or_equiv
_atom_site_adp_type
_atom_site_occupancy
_atom_site_symmetry_multiplicity
_atom_site_calc_flag
_atom_site_refinement_flags
W1 W 0.58053(9) 1.48224(10) -0.67511(7) 0.0319(3) Uani 1 1 d .
W2 W 0.67646(9) 1.33973(10) -0.53742(7) 0.0311(3) Uani 1 1 d .
W3 W 0.59907(10) 1.36080(10) -0.36248(8) 0.0363(4) Uani 1 1 d U
W4 W 0.70832(9) 1.59958(11) -0.54081(8) 0.0335(3) Uani 1 1 d U
W5 W 0.46911(11) 1.23939(10) -0.49352(8) 0.0374(4) Uani 1 1 d .
W6 W 0.62784(10) 1.62053(11) -0.36707(8) 0.0392(4) Uani 1 1 d .
Si1 Si 0.5000 1.5000 -0.5000 0.030(3) Uani 1 2 d S
O1 O 0.454(3) 1.606(3) -0.520(3) 0.038(6) Uani 0.50 1 d PU
O2 O 0.585(4) 1.482(4) -0.544(3) 0.046(4) Uani 0.50 1 d PU
O3 O 0.475(4) 1.499(4) -0.586(3) 0.042(5) Uani 0.50 1 d PU
O4 O 0.431(3) 1.411(4) -0.515(3) 0.042(5) Uani 0.50 1 d PU
Cu2 Cu 0.8078(3) 1.1129(3) -0.6233(3) 0.0427(11) Uani 1 1 d .
Cu1 Cu 0.8942(3) 0.7977(4) -0.4774(3) 0.0475(12) Uani 1 1 d .
O22 O 0.4510(16) 1.1197(15) -0.4910(11) 0.030(5) Uani 1 1 d U
O21 O 0.7619(17) 1.2679(18) -0.5552(13) 0.042(5) Uani 1 1 d U
O20 O 0.6898(14) 1.6764(19) -0.3040(12) 0.038(5) Uani 1 1 d U
O18 O 0.6200(19) 1.475(2) -0.7555(15) 0.053(6) Uani 1 1 d U
O19 O 0.8054(18) 1.6509(18) -0.5592(13) 0.044(6) Uani 1 1 d U
O17 O 0.6481(16) 1.2950(19) -0.2950(13) 0.040(5) Uani 1 1 d U
O16 O 0.7345(19) 1.467(2) -0.5305(14) 0.048(4) Uani 1 1 d U
O15 O 0.6618(18) 1.5708(18) -0.6326(14) 0.046(4) Uani 1 1 d U
O14 O 0.683(2) 1.327(2) -0.4332(15) 0.055(4) Uani 1 1 d U
O13 O 0.522(2) 1.603(2) -0.3137(18) 0.058(5) Uani 1 1 d U
O12 O 0.713(2) 1.612(2) -0.4413(16) 0.057(4) Uani 1 1 d U
O11 O 0.6397(19) 1.3716(19) -0.6287(14) 0.047(4) Uani 1 1 d U
O10 O 0.5834(19) 1.246(2) -0.5360(14) 0.051(4) Uani 1 1 d U
O9 O 0.6489(19) 1.488(2) -0.3525(16) 0.054(4) Uani 1 1 d U
O8 O 0.4963(19) 1.411(2) -0.3202(17) 0.055(4) Uani 1 1 d U
O7 O 0.6346(19) 1.709(2) -0.5465(14) 0.049(4) Uani 1 1 d U
O6 O 0.5281(18) 1.257(2) -0.4042(14) 0.051(4) Uani 1 1 d U
O5 O 0.4222(19) 1.269(2) -0.5845(14) 0.048(4) Uani 1 1 d U
Cl1 Cl 0.9526(6) 1.1016(6) -0.5955(5) 0.045(2) Uani 1 1 d .
N4 N 0.8202(18) 1.202(2) -0.7080(14) 0.029(6) Uani 1 1 d U
O41 O 0.8382(18) 0.9038(18) -0.5275(12) 0.041(5) Uani 1 1 d U
N5 N 0.7584(19) 0.901(2) -0.3129(14) 0.038(7) Uani 1 1 d .
O43 O 0.8195(18) 0.8183(17) -0.3960(12) 0.041(6) Uani 1 1 d U
N2 N 0.9480(16) 0.6769(19) -0.4354(13) 0.026(6) Uani 1 1 d .
N1 N 0.9877(16) 0.7792(19) -0.5498(14) 0.025(5) Uani 1 1 d .
C1 C 1.006(2) 0.837(3) -0.6026(17) 0.042(10) Uani 1 1 d .
H1A H 0.9688 0.8908 -0.6117 0.051 Uiso 1 1 calc R
C16 C 0.738(2) 1.220(3) -0.7424(19) 0.037(8) Uani 1 1 d U
N3 N 0.6824(18) 1.1110(19) -0.6581(14) 0.029(6) Uani 1 1 d .
C23 C 0.714(3) 0.985(3) -0.288(2) 0.046(9) Uani 1 1 d U
H23A H 0.6987 0.9888 -0.2406 0.055 Uiso 1 1 calc R
C25 C 0.7650(19) 0.974(2) -0.4271(15) 0.021(6) Uani 1 1 d U
C6 C 1.0164(19) 0.648(2) -0.4712(15) 0.024(6) Uani 1 1 d U
C10 C 0.926(2) 0.636(3) -0.3764(18) 0.034(7) Uani 1 1 d U
H10A H 0.8785 0.6624 -0.3515 0.041 Uiso 1 1 calc R
O40 O 0.768(2) 1.046(2) -0.5383(13) 0.050(6) Uani 1 1 d U
C15 C 0.665(2) 1.168(2) -0.7170(17) 0.030(7) Uani 1 1 d U
C24 C 0.783(2) 0.893(2) -0.3821(17) 0.031(7) Uani 1 1 d U
C20 C 0.892(3) 1.245(3) -0.730(2) 0.054(11) Uani 1 1 d .
H20A H 0.9455 1.2330 -0.7066 0.065 Uiso 1 1 calc R
C5 C 1.042(2) 0.696(3) -0.5323(19) 0.037(8) Uani 1 1 d U
C22 C 0.693(2) 1.058(3) -0.332(2) 0.049(11) Uani 1 1 d .
H22A H 0.6609 1.1124 -0.3158 0.059 Uiso 1 1 calc R
C9 C 0.970(2) 0.555(2) -0.349(2) 0.041(9) Uani 1 1 d .
H9A H 0.9515 0.5252 -0.3072 0.049 Uiso 1 1 calc R
C17 C 0.744(3) 1.287(3) -0.8028(17) 0.050(11) Uani 1 1 d .
H17A H 0.6929 1.3037 -0.8286 0.060 Uiso 1 1 calc R
C18 C 0.822(3) 1.326(3) -0.822(2) 0.046(9) Uani 1 1 d U
H18A H 0.8245 1.3666 -0.8612 0.055 Uiso 1 1 calc R
C11 C 0.614(2) 1.065(2) -0.6271(18) 0.029(7) Uani 1 1 d .
H11A H 0.6233 1.0239 -0.5877 0.034 Uiso 1 1 calc R
C26 C 0.7916(19) 0.977(2) -0.5006(19) 0.031(7) Uani 1 1 d .
C21 C 0.720(2) 1.051(3) -0.402(2) 0.042(9) Uani 1 1 d .
H21A H 0.7053 1.1023 -0.4328 0.051 Uiso 1 1 calc R
C2 C 1.073(3) 0.824(3) -0.643(2) 0.048(10) Uani 1 1 d .
H2A H 1.0845 0.8698 -0.6780 0.058 Uiso 1 1 calc R
C12 C 0.527(2) 1.080(3) -0.6566(19) 0.038(8) Uani 1 1 d U
H12A H 0.4793 1.0464 -0.6369 0.045 Uiso 1 1 calc R
C8 C 1.042(3) 0.519(3) -0.386(2) 0.044(9) Uani 1 1 d U
H8A H 1.0764 0.4675 -0.3682 0.053 Uiso 1 1 calc R
C14 C 0.577(3) 1.182(4) -0.739(2) 0.058(12) Uani 1 1 d .
H14A H 0.5640 1.2243 -0.7771 0.069 Uiso 1 1 calc R
C19 C 0.892(3) 1.306(3) -0.786(2) 0.043(8) Uani 1 1 d U
H19A H 0.9448 1.3357 -0.7989 0.052 Uiso 1 1 calc R
C3 C 1.126(3) 0.745(3) -0.635(2) 0.042(8) Uani 1 1 d U
H3A H 1.1714 0.7333 -0.6665 0.051 Uiso 1 1 calc R
C13 C 0.514(3) 1.135(3) -0.706(2) 0.045(9) Uani 1 1 d .
H13A H 0.4556 1.1440 -0.7216 0.054 Uiso 1 1 calc R
C7 C 1.060(3) 0.558(3) -0.443(2) 0.043(8) Uani 1 1 d U
H7A H 1.1038 0.5287 -0.4703 0.052 Uiso 1 1 calc R
C4 C 1.111(2) 0.680(3) -0.5796(19) 0.038(8) Uani 1 1 d .
H4A H 1.1479 0.6252 -0.5735 0.046 Uiso 1 1 calc R

loop_
_atom_site_aniso_label
_atom_site_aniso_U_11
_atom_site_aniso_U_22
_atom_site_aniso_U_33
_atom_site_aniso_U_23
_atom_site_aniso_U_13
_atom_site_aniso_U_12
W1 0.0392(8) 0.0245(7) 0.0320(7) -0.0039(5) 0.0034(5) 0.0008(6)
W2 0.0309(7) 0.0270(7) 0.0354(7) -0.0077(5) -0.0024(5) 0.0049(5)
W3 0.0390(8) 0.0287(7) 0.0407(8) 0.0097(6) -0.0136(6) -0.0012(6)
W4 0.0301(7) 0.0324(7) 0.0378(8) 0.0040(6) 0.0001(5) 0.0008(6)
W5 0.0642(10) 0.0156(6) 0.0324(7) -0.0024(5) -0.0004(6) -0.0022(6)
W6 0.0438(8) 0.0317(7) 0.0415(8) -0.0153(6) -0.0187(6) 0.0059(6)
Si1 0.027(6) 0.032(7) 0.031(6) 0.001(5) -0.007(5) 0.002(5)
O1 0.049(11) 0.027(10) 0.037(10) 0.001(10) 0.003(10) 0.010(10)
O2 0.056(7) 0.035(7) 0.047(7) -0.001(7) -0.006(7) 0.003(7)
O3 0.053(9) 0.032(8) 0.040(9) 0.003(8) -0.002(8) 0.004(8)
O4 0.048(9) 0.035(8) 0.042(9) 0.002(8) 0.005(8) 0.003(8)
Cu2 0.055(3) 0.028(2) 0.045(3) 0.0107(19) -0.002(2) 0.005(2)
Cu1 0.054(3) 0.036(2) 0.053(3) 0.012(2) 0.010(2) 0.010(2)
O22 0.049(12) 0.016(9) 0.026(10) -0.011(8) 0.000(9) 0.006(9)
O21 0.053(12) 0.032(11) 0.039(11) -0.009(9) -0.016(10) 0.006(10)
O20 0.022(10) 0.052(13) 0.039(11) -0.022(10) -0.013(9) -0.002(10)
O18 0.053(6) 0.052(6) 0.053(6) -0.0001(10) 0.0009(10) 0.0001(10)
O19 0.058(13) 0.033(11) 0.040(11) 0.014(10) -0.016(10) -0.007(10)
O17 0.040(11) 0.044(12) 0.035(11) 0.014(10) -0.007(9) -0.001(10)
O16 0.061(8) 0.037(7) 0.047(7) -0.003(7) -0.014(7) -0.003(7)
O15 0.058(8) 0.030(7) 0.050(8) 0.007(7) -0.019(7) 0.000(7)
O14 0.060(8) 0.049(7) 0.055(8) -0.005(7) -0.004(7) -0.013(7)
O13 0.055(10) 0.037(9) 0.082(11) -0.002(9) 0.002(10) 0.003(9)
O12 0.064(8) 0.051(8) 0.058(8) 0.003(8) -0.007(8) 0.016(8)
O11 0.058(8) 0.034(7) 0.048(7) 0.000(7) -0.014(7) -0.001(7)
O10 0.060(8) 0.052(8) 0.040(7) -0.006(7) -0.003(7) -0.010(7)
O9 0.056(8) 0.036(7) 0.068(8) -0.003(7) 0.005(7) -0.003(6)
O8 0.054(9) 0.040(8) 0.072(9) -0.005(8) 0.008(8) 0.002(8)
O7 0.064(8) 0.043(8) 0.042(8) 0.009(7) -0.007(7) 0.018(8)
O6 0.051(8) 0.054(8) 0.047(8) -0.004(7) 0.005(7) -0.018(7)
O5 0.060(9) 0.045(8) 0.039(8) 0.006(8) 0.004(8) 0.016(8)
Cl1 0.054(5) 0.025(4) 0.057(6) 0.000(4) -0.021(4) -0.008(4)
N4 0.029(6) 0.029(6) 0.029(6) 0.0000(10) 0.0005(10) 0.0000(10)
O41 0.062(12) 0.032(10) 0.030(10) 0.023(9) 0.008(9) 0.023(10)
N5 0.039(16) 0.050(18) 0.023(13) 0.006(13) -0.014(11) 0.014(14)
O43 0.064(14) 0.032(11) 0.027(10) 0.004(9) 0.021(10) 0.032(10)
N2 0.025(13) 0.029(14) 0.022(12) 0.001(11) -0.016(10) -0.004(11)
N1 0.022(12) 0.022(12) 0.031(14) -0.012(11) 0.000(10) -0.011(10)
C1 0.014(14) 0.08(3) 0.028(17) -0.019(19) -0.008(13) 0.004(17)
C16 0.037(8) 0.037(8) 0.037(8) -0.0001(10) 0.0006(10) 0.0000(10)
N3 0.037(15) 0.022(13) 0.029(14) -0.016(11) -0.006(11) 0.011(11)
C23 0.046(9) 0.046(9) 0.046(9) -0.0001(10) 0.0008(10) 0.0000(10)
C25 0.021(6) 0.021(6) 0.021(6) 0.0001(10) 0.0004(10) 0.0000(10)
C6 0.024(6) 0.024(6) 0.024(6) 0.0001(10) 0.0004(10) -0.0001(10)
C10 0.034(7) 0.034(7) 0.034(7) 0.0000(10) 0.0005(10) 0.0001(10)
O40 0.070(14) 0.041(12) 0.038(11) 0.030(10) 0.010(11) 0.018(11)
C15 0.030(7) 0.030(7) 0.030(7) 0.0000(10) 0.0005(10) 0.0000(10)
C24 0.031(7) 0.031(7) 0.031(7) 0.0001(10) 0.0005(10) 0.0000(10)
C20 0.05(2) 0.05(2) 0.06(3) -0.02(2) -0.03(2) 0.02(2)
C5 0.037(8) 0.037(8) 0.037(8) -0.0002(10) 0.0006(10) 0.0000(10)
C22 0.026(18) 0.05(2) 0.07(3) -0.03(2) 0.014(17) -0.009(16)
C9 0.037(19) 0.024(17) 0.06(2) -0.001(16) 0.003(17) 0.019(15)
C17 0.07(3) 0.06(3) 0.015(15) 0.002(16) -0.015(16) 0.03(2)
C18 0.046(9) 0.046(9) 0.046(9) 0.0000(10) 0.0008(10) 0.0000(10)
C11 0.022(15) 0.020(15) 0.043(18) 0.007(13) 0.014(13) -0.001(12)
C26 0.017(14) 0.025(16) 0.05(2) 0.015(15) 0.004(13) -0.005(12)
C21 0.04(2) 0.04(2) 0.04(2) 0.015(17) -0.015(16) 0.006(16)
C2 0.05(2) 0.04(2) 0.05(2) -0.003(18) -0.010(19) -0.026(19)
C12 0.038(8) 0.038(8) 0.038(8) -0.0002(10) 0.0006(10) -0.0001(10)
C8 0.044(9) 0.044(9) 0.044(9) 0.0000(10) 0.0007(10) 0.0000(10)
C14 0.06(3) 0.06(3) 0.06(3) -0.02(2) 0.00(2) 0.02(2)
C19 0.043(8) 0.043(8) 0.043(8) 0.0000(10) 0.0008(10) 0.0000(10)
C3 0.042(8) 0.042(8) 0.042(8) 0.0000(10) 0.0008(10) 0.0000(10)
C13 0.04(2) 0.04(2) 0.06(2) -0.014(19) 0.002(17) 0.011(17)
C7 0.043(8) 0.043(8) 0.043(8) 0.0000(10) 0.0007(10) 0.0001(10)
C4 0.014(14) 0.05(2) 0.05(2) -0.003(18) -0.002(14) 0.007(14)

loop_
_atom_type_symbol
_atom_type_description
_atom_type_scat_dispersion_real
_atom_type_scat_dispersion_imag
_atom_type_scat_source
C C 0.0033 0.0016 'International Tables Vol C Tables 4.2.6.8 and 6.1.1.4'
H H 0.0000 0.0000 'International Tables Vol C Tables 4.2.6.8 and 6.1.1.4'
N N 0.0061 0.0033 'International Tables Vol C Tables 4.2.6.8 and 6.1.1.4'
O O 0.0106 0.0060 'International Tables Vol C Tables 4.2.6.8 and 6.1.1.4'
Si Si 0.0817 0.0704 'International Tables Vol C Tables 4.2.6.8 and 6.1.1.4'
Cu Cu 0.3201 1.2651 'International Tables Vol C Tables 4.2.6.8 and 6.1.1.4'
W W -0.8490 6.8722 'International Tables Vol C Tables 4.2.6.8 and 6.1.1.4'
Cl Cl 0.1484 0.1585 'International Tables Vol C Tables 4.2.6.8 and 6.1.1.4'

loop_
_geom_angle_atom_site_label_1
_geom_angle_atom_site_label_2
_geom_angle_atom_site_label_3
_geom_angle
_geom_angle_site_symmetry_1
_geom_angle_site_symmetry_3
O18 W1 O8 103.8(14) . 3_684
O18 W1 O15 100.7(14) . .
O8 W1 O15 85.9(12) 3_684 .
O18 W1 O13 99.5(14) . 3_684
O8 W1 O13 87.9(12) 3_684 3_684
O15 W1 O13 159.7(13) . 3_684
O18 W1 O11 101.5(13) . .
O8 W1 O11 154.7(13) 3_684 .
O15 W1 O11 90.4(11) . .
O13 W1 O11 87.0(12) 3_684 .
O18 W1 O3 158.3(16) . .
O8 W1 O3 61.8(15) 3_684 .
O15 W1 O3 94.5(15) . .
O13 W1 O3 65.6(16) 3_684 .
O11 W1 O3 93.7(15) . .
O18 W1 O2 156.9(16) . .
O8 W1 O2 93.2(16) 3_684 .
O15 W1 O2 64.5(15) . .
O13 W1 O2 96.6(16) 3_684 .
O11 W1 O2 62.9(15) . .
O3 W1 O2 44.8(18) . .
O21 W2 O11 99.9(12) . .
O21 W2 O10 101.1(13) . .
O11 W2 O10 87.6(12) . .
O21 W2 O16 100.4(12) . .
O11 W2 O16 89.1(11) . .
O10 W2 O16 158.5(13) . .
O21 W2 O14 97.0(12) . .
O11 W2 O14 163.0(13) . .
O10 W2 O14 87.4(11) . .
O16 W2 O14 89.7(11) . .
O21 W2 O2 157.2(16) . .
O11 W2 O2 66.1(15) . .
O10 W2 O2 96.3(16) . .
O16 W2 O2 63.0(16) . .
O14 W2 O2 98.4(16) . .
O21 W2 O1 158.1(15) . 3_684
O11 W2 O1 96.4(15) . 3_684
O10 W2 O1 64.9(15) . 3_684
O16 W2 O1 94.4(15) . 3_684
O14 W2 O1 66.8(15) . 3_684
O2 W2 O1 44.6(17) . 3_684
O17 W3 O8 102.9(13) . .
O17 W3 O9 103.5(13) . .
O8 W3 O9 87.6(12) . .
O17 W3 O14 96.2(13) . .
O8 W3 O14 160.6(13) . .
O9 W3 O14 91.1(12) . .
O17 W3 O6 98.8(12) . .
O8 W3 O6 88.9(12) . .
O9 W3 O6 157.6(13) . .
O14 W3 O6 85.0(12) . .
O17 W3 O1 157.2(14) . 3_684
O8 W3 O1 93.3(15) . 3_684
O9 W3 O1 92.9(15) . 3_684
O14 W3 O1 67.4(14) . 3_684
O6 W3 O1 65.2(14) . 3_684
O17 W3 O3 155.0(15) . 3_684
O8 W3 O3 60.4(15) . 3_684
O9 W3 O3 60.1(16) . 3_684
O14 W3 O3 102.4(15) . 3_684
O6 W3 O3 99.2(15) . 3_684
O1 W3 O3 47.8(16) 3_684 3_684
O19 W4 O16 103.8(13) . .
O19 W4 O7 100.7(13) . .
O16 W4 O7 155.3(13) . .
O19 W4 O12 98.7(13) . .
O16 W4 O12 88.7(12) . .
O7 W4 O12 90.1(12) . .
O19 W4 O15 102.1(12) . .
O16 W4 O15 88.4(11) . .
O7 W4 O15 84.1(11) . .
O12 W4 O15 159.1(13) . .
O19 W4 O4 155.4(16) . 3_684
O16 W4 O4 94.7(15) . 3_684
O7 W4 O4 62.6(15) . 3_684
O12 W4 O4 65.3(16) . 3_684
O15 W4 O4 94.4(15) . 3_684
O19 W4 O2 159.7(16) . .
O16 W4 O2 62.2(15) . .
O7 W4 O2 93.4(16) . .
O12 W4 O2 95.8(16) . .
O15 W4 O2 64.7(15) . .
O4 W4 O2 44.9(18) 3_684 .
O22 W5 O7 102.4(12) . 3_684
O22 W5 O5 100.2(12) . .
O7 W5 O5 89.0(11) 3_684 .
O22 W5 O6 99.8(12) . .
O7 W5 O6 88.9(12) 3_684 .
O5 W5 O6 159.9(12) . .
O22 W5 O10 102.2(12) . .
O7 W5 O10 155.4(12) 3_684 .
O5 W5 O10 86.4(12) . .
O6 W5 O10 87.2(11) . .
O22 W5 O1 159.3(14) . 3_684
O7 W5 O1 92.1(14) 3_684 3_684
O5 W5 O1 94.7(14) . 3_684
O6 W5 O1 65.4(14) . 3_684
O10 W5 O1 64.3(14) . 3_684
O22 W5 O4 155.3(15) . .
O7 W5 O4 61.0(15) 3_684 .
O5 W5 O4 63.7(15) . .
O6 W5 O4 98.0(15) . .
O10 W5 O4 95.6(15) . .
O1 W5 O4 45.4(16) 3_684 .
O20 W6 O9 103.9(13) . .
O20 W6 O5 101.5(13) . 3_684
O9 W6 O5 154.5(13) . 3_684
O20 W6 O12 99.8(12) . .
O9 W6 O12 86.1(13) . .
O5 W6 O12 87.9(12) 3_684 .
O20 W6 O13 98.3(13) . .
O9 W6 O13 87.1(12) . .
O5 W6 O13 91.0(12) 3_684 .
O12 W6 O13 161.8(13) . .
O20 W6 O3 156.1(15) . 3_684
O9 W6 O3 60.5(15) . 3_684
O5 W6 O3 95.8(15) 3_684 3_684
O12 W6 O3 97.2(15) . 3_684
O13 W6 O3 64.8(15) . 3_684
O20 W6 O4 157.3(15) . 3_684
O9 W6 O4 91.3(15) . 3_684
O5 W6 O4 64.0(15) 3_684 3_684
O12 W6 O4 63.9(15) . 3_684
O13 W6 O4 99.4(16) . 3_684
O3 W6 O4 46.6(17) 3_684 3_684
O2 Si1 O2 180(3) 3_684 .
O2 Si1 O4 109(3) 3_684 3_684
O2 Si1 O4 71(3) . 3_684
O2 Si1 O4 71(3) 3_684 .
O2 Si1 O4 109(3) . .
O4 Si1 O4 180(4) 3_684 .
O2 Si1 O1 69(3) 3_684 .
O2 Si1 O1 111(3) . .
O4 Si1 O1 70(2) 3_684 .
O4 Si1 O1 110(2) . .
O2 Si1 O1 111(3) 3_684 3_684
O2 Si1 O1 69(3) . 3_684
O4 Si1 O1 110(2) 3_684 3_684
O4 Si1 O1 70(2) . 3_684
O1 Si1 O1 180(3) . 3_684
O2 Si1 O3 70(3) 3_684 3_684
O2 Si1 O3 110(3) . 3_684
O4 Si1 O3 71(3) 3_684 3_684
O4 Si1 O3 109(3) . 3_684
O1 Si1 O3 108(2) . 3_684
O1 Si1 O3 72(2) 3_684 3_684
O2 Si1 O3 110(3) 3_684 .
O2 Si1 O3 70(3) . .
O4 Si1 O3 109(3) 3_684 .
O4 Si1 O3 71(3) . .
O1 Si1 O3 72(2) . .
O1 Si1 O3 108(2) 3_684 .
O3 Si1 O3 180.000(7) 3_684 .
Si1 O1 O2 54(2) . 3_684
Si1 O1 W2 121(3) . 3_684
O2 O1 W2 67(2) 3_684 3_684
Si1 O1 W3 121(2) . 3_684
O2 O1 W3 129(3) 3_684 3_684
W2 O1 W3 95.4(17) 3_684 3_684
Si1 O1 W5 123(3) . 3_684
O2 O1 W5 132(3) 3_684 3_684
W2 O1 W5 95.1(16) 3_684 3_684
W3 O1 W5 95.2(17) 3_684 3_684
Si1 O2 O1 58(2) . 3_684
Si1 O2 W2 126(3) . .
O1 O2 W2 68(2) 3_684 .
Si1 O2 W4 121(3) . .
O1 O2 W4 132(3) 3_684 .
W2 O2 W4 94.7(19) . .
Si1 O2 W1 122(3) . .
O1 O2 W1 132(3) 3_684 .
W2 O2 W1 93.5(18) . .
W4 O2 W1 91.8(19) . .
Si1 O3 W1 123(3) . .
Si1 O3 W3 119(3) . 3_684
W1 O3 W3 95.8(17) . 3_684
Si1 O3 W6 120(3) . 3_684
W1 O3 W6 96.4(18) . 3_684
W3 O3 W6 95.1(18) 3_684 3_684
Si1 O4 W4 123(3) . 3_684
Si1 O4 W6 122(3) . 3_684
W4 O4 W6 94.9(18) 3_684 3_684
Si1 O4 W5 122(3) . .
W4 O4 W5 94.3(18) 3_684 .
W6 O4 W5 93.8(18) 3_684 .
O40 Cu2 N3 87.5(12) . .
O40 Cu2 N4 165.0(11) . .
N3 Cu2 N4 81.2(11) . .
O40 Cu2 Cl1 95.4(9) . .
N3 Cu2 Cl1 172.7(8) . .
N4 Cu2 Cl1 97.1(8) . .
O41 Cu1 O43 91.4(10) . .
O41 Cu1 N2 172.9(11) . .
O43 Cu1 N2 92.4(10) . .
O41 Cu1 N1 93.9(11) . .
O43 Cu1 N1 170.6(11) . .
N2 Cu1 N1 83.1(11) . .
W4 O16 W2 139.5(16) . .
W1 O15 W4 138.3(15) . .
W3 O14 W2 130.4(16) . .
W6 O13 W1 133.2(17) . 3_684
W4 O12 W6 135.6(17) . .
W2 O11 W1 136.6(15) . .
W2 O10 W5 135.4(16) . .
W6 O9 W3 143.7(17) . .
W1 O8 W3 141.4(18) 3_684 .
W4 O7 W5 140.9(16) . 3_684
W5 O6 W3 134.2(16) . .
W5 O5 W6 138.2(16) . 3_684
C20 N4 C16 120(3) . .
C20 N4 Cu2 128(3) . .
C16 N4 Cu2 112(2) . .
C26 O41 Cu1 128(2) . .
C24 N5 C23 122(3) . .
C24 O43 Cu1 125(2) . .
C10 N2 C6 122(3) . .
C10 N2 Cu1 126(2) . .
C6 N2 Cu1 111(2) . .
C1 N1 C5 122(3) . .
C1 N1 Cu1 128(2) . .
C5 N1 Cu1 110(2) . .
C2 C1 N1 123(4) . .
C15 C16 N4 116(3) . .
C15 C16 C17 130(3) . .
N4 C16 C17 114(3) . .
C11 N3 C15 118(3) . .
C11 N3 Cu2 126(2) . .
C15 N3 Cu2 115(2) . .
C22 C23 N5 121(4) . .
C21 C25 C24 119(3) . .
C21 C25 C26 118(3) . .
C24 C25 C26 123(3) . .
N2 C6 C5 121(3) . .
N2 C6 C7 115(3) . .
C5 C6 C7 124(3) . .
N2 C10 C9 122(3) . .
C26 O40 Cu2 137(3) . .
N3 C15 C14 119(3) . .
N3 C15 C16 115(3) . .
C14 C15 C16 125(4) . .
O43 C24 N5 115(3) . .
O43 C24 C25 128(3) . .
N5 C24 C25 117(3) . .
N4 C20 C19 123(4) . .
C6 C5 C4 133(3) . .
C6 C5 N1 113(3) . .
C4 C5 N1 114(3) . .
C23 C22 C21 118(4) . .
C10 C9 C8 118(4) . .
C18 C17 C16 121(4) . .
C19 C18 C17 120(4) . .
N3 C11 C12 118(3) . .
O40 C26 O41 120(3) . .
O40 C26 C25 119(3) . .
O41 C26 C25 120(3) . .
C25 C21 C22 123(3) . .
C1 C2 C3 121(4) . .
C13 C12 C11 122(4) . .
C7 C8 C9 118(4) . .
C13 C14 C15 119(4) . .
C18 C19 C20 122(4) . .
C2 C3 C4 119(4) . .
C12 C13 C14 124(4) . .
C8 C7 C6 124(4) . .
C3 C4 C5 121(3) . .

loop_
_geom_bond_atom_site_label_1
_geom_bond_atom_site_label_2
_geom_bond_distance
_geom_bond_site_symmetry_2
W1 O18 1.64(3) .
W1 O8 1.85(3) 3_684
W1 O15 1.88(3) .
W1 O13 1.93(3) 3_684
W1 O11 1.94(3) .
W1 O3 2.35(5) .
W1 O2 2.46(5) .
W2 O21 1.65(3) .
W2 O11 1.85(3) .
W2 O10 1.89(3) .
W2 O16 1.93(3) .
W2 O14 1.97(3) .
W2 O2 2.37(5) .
W2 O1 2.37(5) 3_684
W3 O17 1.71(2) .
W3 O8 1.88(3) .
W3 O9 1.88(3) .
W3 O14 1.91(3) .
W3 O6 1.93(3) .
W3 O1 2.39(5) 3_684
W3 O3 2.39(5) 3_684
W4 O19 1.66(3) .
W4 O16 1.84(3) .
W4 O7 1.85(3) .
W4 O12 1.88(3) .
W4 O15 1.89(3) .
W4 O4 2.37(5) 3_684
W4 O2 2.45(5) .
W5 O22 1.64(2) .
W5 O7 1.88(3) 3_684
W5 O5 1.88(3) .
W5 O6 1.90(3) .
W5 O10 1.91(3) .
W5 O1 2.39(5) 3_684
W5 O4 2.43(5) .
W6 O20 1.68(2) .
W6 O9 1.84(3) .
W6 O5 1.89(3) 3_684
W6 O12 1.92(3) .
W6 O13 1.92(3) .
W6 O3 2.39(5) 3_684
W6 O4 2.41(5) 3_684
Si1 O2 1.56(6) 3_684
Si1 O2 1.56(6) .
Si1 O4 1.61(5) 3_684
Si1 O4 1.61(5) .
Si1 O1 1.63(5) .
Si1 O1 1.63(5) 3_684
Si1 O3 1.65(5) 3_684
Si1 O3 1.65(5) .
O1 O2 1.80(7) 3_684
O1 W2 2.37(5) 3_684
O1 W3 2.39(5) 3_684
O1 W5 2.39(5) 3_684
O2 O1 1.80(7) 3_684
O3 W3 2.39(5) 3_684
O3 W6 2.39(5) 3_684
O4 W4 2.37(5) 3_684
O4 W6 2.41(5) 3_684
Cu2 O40 1.94(2) .
Cu2 N3 1.99(3) .
Cu2 N4 2.00(3) .
Cu2 Cl1 2.240(11) .
Cu1 O41 1.90(2) .
Cu1 O43 1.94(2) .
Cu1 N2 1.98(3) .
Cu1 N1 1.99(3) .
O13 W1 1.93(3) 3_684
O8 W1 1.85(3) 3_684
O7 W5 1.88(3) 3_684
O5 W6 1.89(3) 3_684
N4 C20 1.31(5) .
N4 C16 1.41(4) .
O41 C26 1.32(4) .
N5 C24 1.36(4) .
N5 C23 1.40(5) .
O43 C24 1.18(4) .
N2 C10 1.29(4) .
N2 C6 1.30(4) .
N1 C1 1.30(5) .
N1 C5 1.43(4) .
C1 C2 1.28(5) .
C16 C15 1.39(5) .
C16 C17 1.46(5) .
N3 C11 1.35(4) .
N3 C15 1.38(4) .
C23 C22 1.31(6) .
C25 C21 1.33(5) .
C25 C24 1.41(4) .
C25 C26 1.45(4) .
C6 C5 1.38(5) .
C6 C7 1.47(5) .
C10 C9 1.37(5) .
O40 C26 1.22(4) .
C15 C14 1.39(5) .
C20 C19 1.33(6) .
C5 C4 1.40(5) .
C22 C21 1.40(5) .
C9 C8 1.39(5) .
C17 C18 1.33(6) .
C18 C19 1.27(5) .
C11 C12 1.43(5) .
C2 C3 1.34(6) .
C12 C13 1.20(5) .
C8 C7 1.22(5) .
C14 C13 1.32(6) .
C3 C4 1.38(5) .
